data_1501872
loop_
_publ_author_name
'Zhong, Fangrui'
'Chen, Guo-Ying'
'Lu, Yixin'

_publ_section_title
;
 Enantioselective Morita-Baylis-Hillman reaction of isatins with
 acrylates: facile creation of 3-hydroxy-2-oxindoles.
;
_journal_issue 1
_journal_name_full 'Organic letters'
_journal_page_first 82
_journal_page_last 85
_journal_paper_doi 10.1021/ol102597s
_journal_volume 13
_journal_year 2011
_chemical_absolute_configuration ad
_chemical_formula_sum 'C25 H20 Cl N O4'
_chemical_formula_weight 433.87
_chemical_name_systematic
; 
 ? 
;
_space_group_IT_number 4
_symmetry_cell_setting monoclinic
_symmetry_space_group_name_Hall 'P 2yb'
_symmetry_space_group_name_H-M 'P 1 21 1'
_atom_sites_solution_hydrogens geom
_atom_sites_solution_primary direct
_atom_sites_solution_secondary difmap
_audit_creation_method SHELXL-97
_cell_angle_alpha 90.00
_cell_angle_beta 107.440(4)
_cell_angle_gamma 90.00
_cell_formula_units_Z 4
_cell_length_a 8.6429(12)
_cell_length_b 27.752(4)
_cell_length_c 9.2865(14)
_cell_measurement_reflns_used 869
_cell_measurement_temperature 100(2)
_cell_measurement_theta_max 21.69
_cell_measurement_theta_min 2.58
_cell_volume 2125.0(5)
_computing_cell_refinement 'Bruker SMART'
_computing_data_collection 'Bruker SMART'
_computing_data_reduction 'Bruker SAINT'
_computing_molecular_graphics 'Bruker SHELXTL'
_computing_publication_material 'Bruker SHELXTL'
_computing_structure_refinement 'SHELXL-97 (Sheldrick, 1997)'
_computing_structure_solution 'SHELXS-97 (Sheldrick, 1990)'
_diffrn_ambient_temperature 100(2)
_diffrn_measured_fraction_theta_full 0.999
_diffrn_measured_fraction_theta_max 0.999
_diffrn_measurement_device_type 'CCD area detector'
_diffrn_measurement_method 'phi and omega scans'
_diffrn_radiation_monochromator graphite
_diffrn_radiation_source 'fine-focus sealed tube'
_diffrn_radiation_type MoK\a
_diffrn_radiation_wavelength 0.71073
_diffrn_reflns_av_R_equivalents 0.0464
_diffrn_reflns_av_sigmaI/netI 0.0660
_diffrn_reflns_limit_h_max 11
_diffrn_reflns_limit_h_min -10
_diffrn_reflns_limit_k_max 36
_diffrn_reflns_limit_k_min -26
_diffrn_reflns_limit_l_max 12
_diffrn_reflns_limit_l_min -12
_diffrn_reflns_number 15152
_diffrn_reflns_theta_full 27.50
_diffrn_reflns_theta_max 27.50
_diffrn_reflns_theta_min 2.41
_exptl_absorpt_coefficient_mu 0.212
_exptl_absorpt_correction_T_max 0.9588
_exptl_absorpt_correction_T_min 0.9199
_exptl_absorpt_correction_type multi-scan
_exptl_absorpt_process_details 'Sadabs, (Sheldrick 2001)'
_exptl_crystal_colour Colourless
_exptl_crystal_density_diffrn 1.356
_exptl_crystal_density_meas ?
_exptl_crystal_density_method 'not measured'
_exptl_crystal_description Block
_exptl_crystal_F_000 904
_exptl_crystal_size_max 0.40
_exptl_crystal_size_mid 0.36
_exptl_crystal_size_min 0.20
_refine_diff_density_max 0.368
_refine_diff_density_min -0.265
_refine_diff_density_rms 0.065
_refine_ls_abs_structure_details 'Flack H D (1983), Acta Cryst. A39, 876-881'
_refine_ls_abs_structure_Flack 0.05(7)
_refine_ls_extinction_method none
_refine_ls_goodness_of_fit_ref 1.053
_refine_ls_hydrogen_treatment constr
_refine_ls_matrix_type full
_refine_ls_number_parameters 525
_refine_ls_number_reflns 7526
_refine_ls_number_restraints 17
_refine_ls_restrained_S_all 1.056
_refine_ls_R_factor_all 0.0710
_refine_ls_R_factor_gt 0.0592
_refine_ls_shift/su_max 0.000
_refine_ls_shift/su_mean 0.000
_refine_ls_structure_factor_coef Fsqd
_refine_ls_weighting_details 'calc w=1/[\s^2^(Fo^2^)+(0.0592P)^2^+0.9397P] where P=(Fo^2^+2Fc^2^)/3'
_refine_ls_weighting_scheme calc
_refine_ls_wR_factor_gt 0.1310
_refine_ls_wR_factor_ref 0.1392
_reflns_number_gt 6442
_reflns_number_total 7526
_reflns_threshold_expression >2sigma(I)
_cod_data_source_file ol102597s_si_001.cif
_cod_data_source_block a398
_cod_depositor_comments
;
The following automatic conversions were performed:

'_symmetry_cell_setting' value 'Monoclinic' changed to 'monoclinic'
according to /home/saulius/struct/CIF-dictionaries/cif_core.dic
dictionary named 'cif_core.dic' version 2.4.1 from
2010-06-29.

'_exptl_absorpt_correction_type' value 'Multi-scan'
changed to 'multi-scan' according to
/home/saulius/struct/CIF-dictionaries/cif_core.dic dictionary named
'cif_core.dic' version 2.4.1 from 2010-06-29.

Automatic conversion script
Id: cif_fix_values 1715 2011-07-08 13:25:40Z adriana 

The following automatic conversions were performed:

'_exptl_crystal_density_meas' value 'Not Measured' was changed to '?'
- the value is perceived as not measured.

Automatic conversion script
Id: cif_fix_values 3008 2015-01-20 13:52:24Z robertas 
;
_cod_original_sg_symbol_H-M P2(1)
_cod_database_code 1501872

loop_
_symmetry_equiv_pos_as_xyz
'x, y, z'
'-x, y+1/2, -z'

loop_
_atom_site_label
_atom_site_type_symbol
_atom_site_fract_x
_atom_site_fract_y
_atom_site_fract_z
_atom_site_U_iso_or_equiv
_atom_site_adp_type
_atom_site_occupancy
_atom_site_symmetry_multiplicity
_atom_site_calc_flag
_atom_site_refinement_flags
_atom_site_disorder_assembly
_atom_site_disorder_group
O5A O 0.4571(7) 0.8875(2) 0.2706(7) 0.0226(14) Uiso 0.455(5) 1 d PD A 1
H5A H 0.5385 0.9040 0.2706 0.034 Uiso 0.455(5) 1 calc PR A 1
O7A O 0.6757(8) 0.7781(2) 0.5894(7) 0.0318(16) Uiso 0.455(5) 1 d PD A 1
O8A O 0.7419(7) 0.8354(3) 0.7742(6) 0.0335(16) Uiso 0.455(5) 1 d PD A 1
C32A C 0.5092(6) 0.84494(19) 0.3619(7) 0.019(2) Uiso 0.455(5) 1 d PD A 1
C41A C 0.5889(9) 0.8601(3) 0.5248(7) 0.0237(18) Uiso 0.455(5) 1 d PD A 1
C42A C 0.5918(9) 0.9043(3) 0.5794(9) 0.0250(18) Uiso 0.455(5) 1 d PD A 1
H42A H 0.6447 0.9103 0.6832 0.030 Uiso 0.455(5) 1 calc PR A 1
H42B H 0.5409 0.9299 0.5147 0.030 Uiso 0.455(5) 1 calc PR A 1
C43A C 0.6706(9) 0.8203(2) 0.6305(7) 0.0207(17) Uiso 0.455(5) 1 d PD A 1
C44A C 0.8385(11) 0.8018(4) 0.8808(12) 0.038(2) Uiso 0.455(5) 1 d P A 1
H44A H 0.7924 0.7690 0.8571 0.046 Uiso 0.455(5) 1 calc PR A 1
H44B H 0.8355 0.8103 0.9834 0.046 Uiso 0.455(5) 1 calc PR A 1
C45A C 1.0132(6) 0.8017(3) 0.8778(8) 0.037(2) Uiso 0.455(5) 1 d PG A 1
C46A C 1.0518(8) 0.7683(2) 0.7824(8) 0.051(3) Uiso 0.455(5) 1 d PG A 1
H46A H 0.9734 0.7453 0.7306 0.061 Uiso 0.455(5) 1 calc PR A 1
C47A C 1.2050(10) 0.7685(3) 0.7629(9) 0.066(4) Uiso 0.455(5) 1 d PG A 1
H47A H 1.2314 0.7457 0.6977 0.079 Uiso 0.455(5) 1 calc PR A 1
C48A C 1.3197(7) 0.8022(3) 0.8387(9) 0.041(2) Uiso 0.455(5) 1 d PG A 1
H48A H 1.4245 0.8024 0.8253 0.049 Uiso 0.455(5) 1 calc PR A 1
C49A C 1.2811(7) 0.8356(2) 0.9341(9) 0.036(2) Uiso 0.455(5) 1 d PG A 1
H49A H 1.3595 0.8586 0.9859 0.043 Uiso 0.455(5) 1 calc PR A 1
C50A C 1.1278(8) 0.8353(3) 0.9536(8) 0.046(4) Uiso 0.455(5) 1 d PG A 1
H50A H 1.1015 0.8582 1.0188 0.055 Uiso 0.455(5) 1 calc PR A 1
C32B C 0.5289(6) 0.8376(2) 0.3972(6) 0.0234(18) Uiso 0.545(5) 1 d PD A 2
O5B O 0.4596(5) 0.88211(17) 0.3332(6) 0.0195(11) Uiso 0.545(5) 1 d PD A 2
H5B H 0.5332 0.9028 0.3447 0.029 Uiso 0.545(5) 1 calc PR A 2
O7B O 0.7639(7) 0.7704(2) 0.5595(7) 0.0474(17) Uiso 0.545(5) 1 d PD A 2
O8B O 0.7661(6) 0.8011(2) 0.7829(6) 0.0368(14) Uiso 0.545(5) 1 d PD A 2
C41B C 0.6161(7) 0.8421(2) 0.5648(6) 0.0170(13) Uiso 0.545(5) 1 d PD A 2
C42B C 0.6079(9) 0.8812(3) 0.6406(9) 0.0311(17) Uiso 0.545(5) 1 d PD A 2
H42C H 0.6689 0.8836 0.7441 0.037 Uiso 0.545(5) 1 calc PR A 2
H42D H 0.5410 0.9072 0.5921 0.037 Uiso 0.545(5) 1 calc PR A 2
C43B C 0.7183(8) 0.7998(3) 0.6332(6) 0.0254(15) Uiso 0.545(5) 1 d PD A 2
C44B C 0.8966(9) 0.7683(3) 0.8583(9) 0.0383(19) Uiso 0.545(5) 1 d P A 2
H44C H 0.8826 0.7375 0.8022 0.046 Uiso 0.545(5) 1 calc PR A 2
H44D H 0.8916 0.7614 0.9614 0.046 Uiso 0.545(5) 1 calc PR A 2
C45B C 1.0558(5) 0.7890(2) 0.8672(6) 0.0269(16) Uiso 0.545(5) 1 d PG A 2
C46B C 1.1449(7) 0.77245(18) 0.7750(6) 0.0369(19) Uiso 0.545(5) 1 d PG A 2
H46B H 1.1050 0.7465 0.7073 0.044 Uiso 0.545(5) 1 calc PR A 2
C47B C 1.2923(7) 0.7938(2) 0.7818(6) 0.045(2) Uiso 0.545(5) 1 d PG A 2
H47B H 1.3532 0.7825 0.7188 0.054 Uiso 0.545(5) 1 calc PR A 2
C48B C 1.3507(5) 0.8318(2) 0.8808(7) 0.042(2) Uiso 0.545(5) 1 d PG A 2
H48B H 1.4515 0.8464 0.8855 0.050 Uiso 0.545(5) 1 calc PR A 2
C49B C 1.2616(7) 0.84839(19) 0.9730(6) 0.038(2) Uiso 0.545(5) 1 d PG A 2
H49B H 1.3015 0.8743 1.0406 0.046 Uiso 0.545(5) 1 calc PR A 2
C50B C 1.1142(6) 0.8270(2) 0.9662(6) 0.039(3) Uiso 0.545(5) 1 d PG A 2
H50B H 1.0533 0.8383 1.0292 0.047 Uiso 0.545(5) 1 calc PR A 2
Cl1 Cl 0.02182(13) 0.61760(4) 0.83708(12) 0.0417(3) Uani 1 1 d . . .
Cl2 Cl 0.29640(13) 0.68525(4) 0.10200(10) 0.0329(2) Uani 1 1 d . . .
N1 N 0.1855(3) 0.52187(11) 0.7305(3) 0.0215(6) Uani 1 1 d . . .
N2 N 0.5500(3) 0.77564(11) 0.2280(3) 0.0207(6) Uani 1 1 d . A .
O1 O 0.0595(3) 0.41197(9) 0.7181(3) 0.0271(6) Uani 1 1 d . . .
H1 H 0.1325 0.3925 0.7142 0.041 Uiso 1 1 calc R . .
O2 O 0.3482(3) 0.46363(10) 0.6761(3) 0.0299(6) Uani 1 1 d . . .
O3 O 0.0550(3) 0.51218(9) 0.3757(3) 0.0285(6) Uani 1 1 d . . .
O4 O 0.0209(3) 0.45234(10) 0.2068(3) 0.0366(7) Uani 1 1 d . . .
O6 O 0.7502(3) 0.83310(10) 0.2792(3) 0.0320(6) Uani 1 1 d . A .
C1 C 0.0168(4) 0.52807(14) 0.7099(4) 0.0226(8) Uani 1 1 d . . .
C2 C -0.0700(4) 0.56527(14) 0.7468(4) 0.0255(8) Uani 1 1 d . . .
C3 C -0.2380(5) 0.56127(15) 0.7122(5) 0.0350(10) Uani 1 1 d . . .
H3 H -0.2982 0.5870 0.7364 0.042 Uiso 1 1 calc R . .
C4 C -0.3184(5) 0.52057(16) 0.6435(5) 0.0374(10) Uani 1 1 d . . .
H4 H -0.4328 0.5184 0.6213 0.045 Uiso 1 1 calc R . .
C5 C -0.2319(5) 0.48246(15) 0.6063(5) 0.0329(9) Uani 1 1 d . . .
H5 H -0.2860 0.4541 0.5597 0.039 Uiso 1 1 calc R . .
C6 C -0.0658(4) 0.48697(14) 0.6389(4) 0.0238(8) Uani 1 1 d . . .
C7 C 0.0533(4) 0.45040(13) 0.6156(4) 0.0227(8) Uani 1 1 d . . .
C8 C 0.2148(4) 0.47871(14) 0.6730(4) 0.0235(8) Uani 1 1 d . . .
C9 C 0.3196(4) 0.55289(14) 0.8144(4) 0.0263(8) Uani 1 1 d . . .
H9A H 0.4200 0.5334 0.8459 0.032 Uiso 1 1 calc R . .
H9B H 0.2970 0.5643 0.9071 0.032 Uiso 1 1 calc R . .
C10 C 0.3495(4) 0.59659(14) 0.7268(4) 0.0211(7) Uani 1 1 d . . .
C11 C 0.4391(5) 0.63442(13) 0.8081(4) 0.0253(8) Uani 1 1 d . . .
H11 H 0.4760 0.6331 0.9153 0.030 Uiso 1 1 calc R . .
C12 C 0.4749(5) 0.67404(14) 0.7340(5) 0.0343(9) Uani 1 1 d . . .
H12 H 0.5358 0.7000 0.7902 0.041 Uiso 1 1 calc R . .
C13 C 0.4223(5) 0.67605(15) 0.5785(5) 0.0369(10) Uani 1 1 d . . .
H13 H 0.4450 0.7036 0.5275 0.044 Uiso 1 1 calc R . .
C14 C 0.3375(6) 0.63831(16) 0.4979(4) 0.0417(11) Uani 1 1 d . . .
H14 H 0.3043 0.6394 0.3907 0.050 Uiso 1 1 calc R . .
C15 C 0.2989(5) 0.59820(15) 0.5712(4) 0.0327(9) Uani 1 1 d . . .
H15 H 0.2385 0.5723 0.5145 0.039 Uiso 1 1 calc R . .
C16 C 0.0219(4) 0.43263(14) 0.4547(4) 0.0231(8) Uani 1 1 d . . .
C17 C -0.0091(4) 0.38717(14) 0.4148(5) 0.0300(9) Uani 1 1 d . . .
H17A H -0.0249 0.3777 0.3131 0.036 Uiso 1 1 calc R . .
H17B H -0.0157 0.3639 0.4878 0.036 Uiso 1 1 calc R . .
C18 C 0.0330(4) 0.47008(14) 0.3424(4) 0.0230(7) Uani 1 1 d . . .
C19 C 0.0460(6) 0.48638(16) 0.0944(4) 0.0382(10) Uani 1 1 d . . .
H19A H -0.0078 0.5174 0.1019 0.046 Uiso 1 1 calc R . .
H19B H -0.0033 0.4733 -0.0083 0.046 Uiso 1 1 calc R . .
C20 C 0.2242(5) 0.49472(15) 0.1202(4) 0.0311(9) Uani 1 1 d . . .
C21 C 0.3020(5) 0.53403(18) 0.2028(4) 0.0376(10) Uani 1 1 d . . .
H21 H 0.2407 0.5565 0.2404 0.045 Uiso 1 1 calc R . .
C22 C 0.4666(6) 0.5413(2) 0.2316(5) 0.0514(13) Uani 1 1 d . . .
H22 H 0.5170 0.5688 0.2872 0.062 Uiso 1 1 calc R . .
C23 C 0.5563(7) 0.5093(3) 0.1807(6) 0.0622(16) Uani 1 1 d . . .
H23 H 0.6699 0.5140 0.2027 0.075 Uiso 1 1 calc R . .
C24 C 0.4831(8) 0.4694(2) 0.0960(6) 0.0665(19) Uani 1 1 d . . .
H24 H 0.5462 0.4472 0.0595 0.080 Uiso 1 1 calc R . .
C25 C 0.3155(7) 0.46222(17) 0.0652(5) 0.0496(13) Uani 1 1 d . . .
H25 H 0.2646 0.4353 0.0070 0.060 Uiso 1 1 calc R . .
C26 C 0.4014(4) 0.76881(14) 0.2611(4) 0.0235(8) Uani 1 1 d . A .
C27 C 0.2828(4) 0.73403(13) 0.2157(4) 0.0228(8) Uani 1 1 d . . .
C28 C 0.1443(5) 0.73678(16) 0.2642(5) 0.0347(10) Uani 1 1 d . . .
H28 H 0.0633 0.7126 0.2346 0.042 Uiso 1 1 calc R . .
C29 C 0.1246(5) 0.7743(2) 0.3544(6) 0.0540(15) Uani 1 1 d . . .
H29 H 0.0292 0.7762 0.3848 0.065 Uiso 1 1 calc R . .
C30 C 0.2431(5) 0.8091(2) 0.4003(7) 0.0605(17) Uani 1 1 d . A .
H30 H 0.2312 0.8346 0.4644 0.073 Uiso 1 1 calc R . .
C31 C 0.3796(4) 0.80635(14) 0.3520(5) 0.0348(10) Uani 1 1 d D . .
C33 C 0.6252(4) 0.81717(13) 0.2961(4) 0.0226(7) Uani 1 1 d D . .
C34 C 0.6175(5) 0.74692(14) 0.1306(4) 0.0296(9) Uani 1 1 d . . .
H34A H 0.6959 0.7670 0.0985 0.035 Uiso 1 1 calc R A .
H34B H 0.5288 0.7382 0.0389 0.035 Uiso 1 1 calc R . .
C35 C 0.7015(4) 0.70157(13) 0.2007(5) 0.0266(8) Uani 1 1 d . A .
C36 C 0.7676(5) 0.67091(15) 0.1169(6) 0.0374(10) Uani 1 1 d . . .
H36 H 0.7581 0.6790 0.0152 0.045 Uiso 1 1 calc R A .
C37 C 0.8456(5) 0.62953(18) 0.1759(8) 0.0571(15) Uani 1 1 d . A .
H37 H 0.8886 0.6091 0.1151 0.069 Uiso 1 1 calc R . .
C38 C 0.8623(6) 0.61729(19) 0.3229(9) 0.0672(18) Uani 1 1 d . . .
H38 H 0.9180 0.5886 0.3647 0.081 Uiso 1 1 calc R A .
C39 C 0.7983(7) 0.6466(2) 0.4088(7) 0.0706(18) Uani 1 1 d . A .
H39 H 0.8075 0.6378 0.5098 0.085 Uiso 1 1 calc R . .
C40 C 0.7200(6) 0.68912(19) 0.3496(6) 0.0535(13) Uani 1 1 d . . .
H40 H 0.6791 0.7097 0.4113 0.064 Uiso 1 1 calc R A .

loop_
_atom_site_aniso_label
_atom_site_aniso_U_11
_atom_site_aniso_U_22
_atom_site_aniso_U_33
_atom_site_aniso_U_23
_atom_site_aniso_U_13
_atom_site_aniso_U_12
Cl1 0.0441(6) 0.0410(6) 0.0488(6) -0.0248(5) 0.0272(5) -0.0117(5)
Cl2 0.0527(6) 0.0180(4) 0.0292(5) -0.0072(4) 0.0138(4) -0.0054(4)
N1 0.0196(14) 0.0258(17) 0.0186(14) 0.0047(13) 0.0048(11) -0.0065(12)
N2 0.0275(15) 0.0169(15) 0.0185(14) -0.0002(12) 0.0083(12) 0.0015(12)
O1 0.0255(13) 0.0180(14) 0.0409(15) 0.0120(12) 0.0144(12) 0.0007(11)
O2 0.0187(12) 0.0272(15) 0.0431(15) 0.0111(13) 0.0081(11) -0.0012(11)
O3 0.0332(14) 0.0180(14) 0.0337(14) 0.0043(11) 0.0090(11) -0.0007(11)
O4 0.0537(18) 0.0248(16) 0.0256(14) 0.0013(12) 0.0031(12) -0.0152(14)
O6 0.0333(15) 0.0210(14) 0.0492(17) -0.0024(13) 0.0235(13) -0.0007(12)
C1 0.0224(17) 0.027(2) 0.0194(17) 0.0078(15) 0.0080(14) -0.0058(15)
C2 0.032(2) 0.022(2) 0.0268(19) -0.0020(16) 0.0160(16) -0.0077(16)
C3 0.038(2) 0.026(2) 0.049(3) 0.0000(19) 0.0265(19) -0.0015(18)
C4 0.0251(19) 0.031(2) 0.062(3) 0.004(2) 0.0216(19) 0.0007(18)
C5 0.0245(19) 0.024(2) 0.050(2) 0.0016(19) 0.0116(17) -0.0048(16)
C6 0.0217(17) 0.0201(19) 0.0284(18) 0.0066(15) 0.0057(14) -0.0023(15)
C7 0.0188(16) 0.0188(19) 0.0300(19) 0.0045(15) 0.0067(14) -0.0025(14)
C8 0.0234(17) 0.022(2) 0.0248(18) 0.0113(15) 0.0071(14) -0.0021(15)
C9 0.0255(18) 0.028(2) 0.0242(19) 0.0022(16) 0.0063(15) -0.0094(16)
C10 0.0219(17) 0.0232(19) 0.0209(17) -0.0021(15) 0.0107(14) -0.0034(15)
C11 0.034(2) 0.0217(19) 0.0203(17) -0.0024(15) 0.0089(15) 0.0035(16)
C12 0.051(2) 0.017(2) 0.035(2) -0.0078(16) 0.0137(18) -0.0072(18)
C13 0.062(3) 0.019(2) 0.032(2) 0.0002(17) 0.0174(19) -0.0116(19)
C14 0.075(3) 0.028(2) 0.0198(19) 0.0015(17) 0.011(2) -0.017(2)
C15 0.050(2) 0.023(2) 0.0227(19) 0.0006(16) 0.0064(17) -0.0123(18)
C16 0.0141(15) 0.022(2) 0.0298(19) 0.0011(16) 0.0021(14) -0.0007(14)
C17 0.0260(18) 0.026(2) 0.036(2) 0.0028(17) 0.0057(16) -0.0061(17)
C18 0.0158(15) 0.0203(19) 0.0283(19) 0.0034(15) -0.0003(14) -0.0020(14)
C19 0.057(3) 0.027(2) 0.0224(19) 0.0078(17) -0.0006(18) -0.013(2)
C20 0.047(2) 0.029(2) 0.0158(18) 0.0054(16) 0.0065(16) -0.0021(18)
C21 0.045(2) 0.046(3) 0.022(2) -0.0039(19) 0.0114(17) -0.011(2)
C22 0.050(3) 0.070(4) 0.033(2) 0.003(2) 0.010(2) -0.011(3)
C23 0.048(3) 0.085(5) 0.051(3) 0.029(3) 0.011(2) 0.008(3)
C24 0.090(4) 0.069(4) 0.062(3) 0.044(3) 0.055(3) 0.054(4)
C25 0.094(4) 0.028(3) 0.035(2) 0.016(2) 0.031(2) 0.015(3)
C26 0.0222(17) 0.023(2) 0.0216(17) -0.0037(15) 0.0012(14) 0.0029(15)
C27 0.0307(19) 0.0160(19) 0.0156(16) -0.0023(14) -0.0025(14) 0.0011(15)
C28 0.0243(19) 0.032(2) 0.041(2) -0.0102(19) -0.0014(17) -0.0104(17)
C29 0.026(2) 0.057(3) 0.085(4) -0.038(3) 0.026(2) -0.014(2)
C30 0.030(2) 0.064(4) 0.095(4) -0.059(3) 0.031(2) -0.015(2)
C31 0.0204(18) 0.037(3) 0.046(2) -0.024(2) 0.0088(17) -0.0104(17)
C33 0.0209(17) 0.0217(19) 0.0250(18) 0.0002(15) 0.0065(14) 0.0063(15)
C34 0.051(2) 0.0159(19) 0.029(2) 0.0005(16) 0.0231(18) 0.0033(18)
C35 0.0234(17) 0.0143(18) 0.048(2) 0.0014(17) 0.0195(17) -0.0023(15)
C36 0.0230(18) 0.030(2) 0.061(3) -0.021(2) 0.0144(18) -0.0064(17)
C37 0.028(2) 0.030(3) 0.109(5) -0.015(3) 0.013(3) 0.006(2)
C38 0.029(2) 0.023(3) 0.141(6) 0.015(3) 0.012(3) 0.013(2)
C39 0.072(4) 0.052(4) 0.094(5) 0.052(3) 0.032(3) 0.028(3)
C40 0.072(3) 0.038(3) 0.063(3) 0.029(3) 0.039(3) 0.026(3)

loop_
_atom_type_symbol
_atom_type_description
_atom_type_scat_dispersion_real
_atom_type_scat_dispersion_imag
_atom_type_scat_source
C C 0.0033 0.0016 'International Tables Vol C Tables 4.2.6.8 and 6.1.1.4'
H H 0.0000 0.0000 'International Tables Vol C Tables 4.2.6.8 and 6.1.1.4'
N N 0.0061 0.0033 'International Tables Vol C Tables 4.2.6.8 and 6.1.1.4'
O O 0.0106 0.0060 'International Tables Vol C Tables 4.2.6.8 and 6.1.1.4'
Cl Cl 0.1484 0.1585 'International Tables Vol C Tables 4.2.6.8 and 6.1.1.4'

loop_
_geom_angle_atom_site_label_1
_geom_angle_atom_site_label_2
_geom_angle_atom_site_label_3
_geom_angle
C43A O8A C44A 118.5(7)
O5A C32A C41A 109.1(5)
O5A C32A C33 107.7(4)
C41A C32A C33 112.3(5)
O5A C32A C31 116.3(5)
C41A C32A C31 110.9(5)
C33 C32A C31 100.3(3)
C42A C41A C43A 118.6(6)
C42A C41A C32A 125.9(6)
C43A C41A C32A 115.5(5)
O7A C43A O8A 123.2(7)
O7A C43A C41A 123.1(6)
O8A C43A C41A 113.7(6)
O8A C44A C45A 111.5(7)
C46A C45A C50A 120.0
C46A C45A C44A 116.3(6)
C50A C45A C44A 123.5(6)
C45A C46A C47A 120.0
C46A C47A C48A 120.0
C49A C48A C47A 120.0
C50A C49A C48A 120.0
C49A C50A C45A 120.0
O5B C32B C31 99.5(4)
O5B C32B C41B 112.1(4)
C31 C32B C41B 116.9(4)
O5B C32B C33 107.6(4)
C31 C32B C33 101.1(3)
C41B C32B C33 117.6(4)
C43B O8B C44B 116.0(6)
C42B C41B C43B 123.0(6)
C42B C41B C32B 121.9(6)
C43B C41B C32B 114.9(5)
O7B C43B O8B 124.2(6)
O7B C43B C41B 123.0(6)
O8B C43B C41B 112.5(6)
O8B C44B C45B 111.1(6)
C46B C45B C50B 120.0
C46B C45B C44B 121.2(5)
C50B C45B C44B 118.8(5)
C45B C46B C47B 120.0
C48B C47B C46B 120.0
C47B C48B C49B 120.0
C50B C49B C48B 120.0
C49B C50B C45B 120.0
C8 N1 C1 110.9(3)
C8 N1 C9 120.8(3)
C1 N1 C9 128.0(3)
C33 N2 C26 110.1(3)
C33 N2 C34 121.5(3)
C26 N2 C34 128.3(3)
C18 O4 C19 116.7(3)
C2 C1 C6 119.2(3)
C2 C1 N1 132.0(3)
C6 C1 N1 108.8(3)
C1 C2 C3 119.3(3)
C1 C2 Cl1 122.7(3)
C3 C2 Cl1 118.0(3)
C4 C3 C2 121.1(4)
C3 C4 C5 120.2(4)
C6 C5 C4 118.4(4)
C5 C6 C1 121.8(4)
C5 C6 C7 128.1(4)
C1 C6 C7 110.0(3)
O1 C7 C6 107.5(3)
O1 C7 C16 112.1(3)
C6 C7 C16 115.6(3)
O1 C7 C8 107.5(3)
C6 C7 C8 101.1(3)
C16 C7 C8 112.3(3)
O2 C8 N1 125.3(3)
O2 C8 C7 125.6(3)
N1 C8 C7 109.0(3)
N1 C9 C10 114.6(3)
C15 C10 C11 119.7(3)
C15 C10 C9 122.2(3)
C11 C10 C9 117.9(3)
C12 C11 C10 120.2(3)
C13 C12 C11 120.1(4)
C14 C13 C12 119.8(4)
C13 C14 C15 120.8(4)
C10 C15 C14 119.3(4)
C17 C16 C18 121.2(4)
C17 C16 C7 123.2(3)
C18 C16 C7 115.5(3)
O3 C18 O4 124.3(3)
O3 C18 C16 122.1(3)
O4 C18 C16 113.6(3)
O4 C19 C20 110.3(3)
C21 C20 C25 118.5(4)
C21 C20 C19 120.9(4)
C25 C20 C19 120.5(4)
C22 C21 C20 121.6(5)
C23 C22 C21 120.0(6)
C22 C23 C24 120.5(5)
C23 C24 C25 119.6(5)
C20 C25 C24 119.8(5)
C27 C26 C31 119.1(3)
C27 C26 N2 131.7(3)
C31 C26 N2 109.2(3)
C26 C27 C28 119.5(3)
C26 C27 Cl2 123.4(3)
C28 C27 Cl2 117.2(3)
C29 C28 C27 120.6(4)
C28 C29 C30 120.1(4)
C29 C30 C31 119.1(4)
C30 C31 C26 121.5(3)
C30 C31 C32B 128.3(4)
C26 C31 C32B 109.9(3)
C30 C31 C32A 128.3(4)
C26 C31 C32A 109.3(3)
C32B C31 C32A 14.3(3)
O6 C33 N2 123.8(3)
O6 C33 C32A 125.5(4)
N2 C33 C32A 109.2(3)
O6 C33 C32B 127.4(3)
N2 C33 C32B 108.8(3)
C32A C33 C32B 14.2(3)
N2 C34 C35 115.0(3)
C36 C35 C40 117.6(4)
C36 C35 C34 119.9(4)
C40 C35 C34 122.5(4)
C37 C36 C35 122.0(5)
C36 C37 C38 120.1(5)
C39 C38 C37 119.5(5)
C38 C39 C40 120.6(5)
C35 C40 C39 120.2(5)

loop_
_geom_bond_atom_site_label_1
_geom_bond_atom_site_label_2
_geom_bond_distance
O5A C32A 1.445(7)
O7A C43A 1.238(7)
O8A C43A 1.358(7)
O8A C44A 1.432(12)
C32A C41A 1.522(5)
C32A C33 1.530(4)
C32A C31 1.533(4)
C41A C42A 1.325(8)
C41A C43A 1.504(5)
C44A C45A 1.518(10)
C45A C46A 1.3900
C45A C50A 1.3900
C46A C47A 1.3900
C47A C48A 1.3900
C48A C49A 1.3900
C49A C50A 1.3900
C32B O5B 1.422(7)
C32B C31 1.507(4)
C32B C41B 1.517(5)
C32B C33 1.538(4)
O7B C43B 1.204(7)
O8B C43B 1.327(7)
O8B C44B 1.456(10)
C41B C42B 1.307(7)
C41B C43B 1.491(5)
C44B C45B 1.471(9)
C45B C46B 1.3900
C45B C50B 1.3900
C46B C47B 1.3900
C47B C48B 1.3900
C48B C49B 1.3900
C49B C50B 1.3900
Cl1 C2 1.744(4)
Cl2 C27 1.742(4)
N1 C8 1.365(5)
N1 C1 1.422(4)
N1 C9 1.467(4)
N2 C33 1.380(5)
N2 C26 1.420(5)
N2 C34 1.452(4)
O1 C7 1.420(4)
O2 C8 1.219(4)
O3 C18 1.209(4)
O4 C18 1.327(5)
O4 C19 1.472(5)
O6 C33 1.220(4)
C1 C2 1.378(5)
C1 C6 1.401(5)
C2 C3 1.395(5)
C3 C4 1.378(6)
C4 C5 1.397(6)
C5 C6 1.381(5)
C6 C7 1.507(5)
C7 C16 1.518(5)
C7 C8 1.551(5)
C9 C10 1.525(5)
C10 C15 1.379(5)
C10 C11 1.386(5)
C11 C12 1.381(6)
C12 C13 1.379(6)
C13 C14 1.366(6)
C14 C15 1.396(6)
C16 C17 1.320(5)
C16 C18 1.496(5)
C19 C20 1.503(6)
C20 C21 1.386(6)
C20 C25 1.393(6)
C21 C22 1.381(6)
C22 C23 1.354(8)
C23 C24 1.394(9)
C24 C25 1.404(8)
C26 C27 1.379(5)
C26 C31 1.389(5)
C27 C28 1.402(5)
C28 C29 1.379(6)
C29 C30 1.379(6)
C30 C31 1.384(5)
C34 C35 1.500(5)
C35 C36 1.386(5)
C35 C40 1.388(6)
C36 C37 1.361(7)
C37 C38 1.372(8)
C38 C39 1.367(9)
C39 C40 1.389(7)

loop_
_geom_hbond_atom_site_label_D
_geom_hbond_atom_site_label_H
_geom_hbond_atom_site_label_A
_geom_hbond_distance_DH
_geom_hbond_distance_HA
_geom_hbond_distance_DA
_geom_hbond_angle_DHA
_geom_hbond_site_symmetry_A
O5A H5A O2 0.84 1.91 2.654(6) 146.9 2_656
O5B H5B O2 0.84 2.01 2.824(6) 161.7 2_656
O1 H1 O6 0.84 1.93 2.734(4) 160.9 2_646
